data_1539446
loop_
_publ_author_name
'Vannerberg, N.G.'

_publ_section_title
;
 On the system Ba O2 - H2 O - H2 O2 3. The crystal structure of alpha-,
 beta-, and gamma-Ba O2 (H2 O2)2 and Ba O2 H2 O2 (H2 O)2
;
_journal_name_full 'Arkiv foer Kemi'
_journal_page_first 125
_journal_page_last 145
_journal_volume 14
_journal_year 1959
_chemical_formula_sum 'Ba H4 O6'
_chemical_name_systematic 'Ba O2 (H2 O2)2'
_space_group_IT_number 15
_symmetry_space_group_name_Hall '-C 2yc'
_symmetry_space_group_name_H-M 'C 1 2/c 1'
_cell_angle_alpha 90
_cell_angle_beta 95.67
_cell_angle_gamma 90
_cell_formula_units_Z 4
_cell_length_a 8.18
_cell_length_b 9.03
_cell_length_c 6.35
_cell_volume 466.750
_citation_journal_id_ASTM ARKEAD
_cod_data_source_file Vannerberg_ARKEAD_1959_266.cif
_cod_data_source_block H4Ba1O6
_cod_original_cell_volume 466.7505
_cod_original_formula_sum 'H4 Ba1 O6'
_cod_database_code 1539446

loop_
_symmetry_equiv_pos_as_xyz
x,y,z
-x,y,-z+1/2
-x,-y,-z
x,-y,z-1/2
x+1/2,y+1/2,z
-x+1/2,y+1/2,-z+1/2
-x+1/2,-y+1/2,-z
x+1/2,-y+1/2,z-1/2

loop_
_atom_site_label
_atom_site_type_symbol
_atom_site_fract_x
_atom_site_fract_y
_atom_site_fract_z
_atom_site_occupancy
_atom_site_U_iso_or_equiv
O2 O-1 0.315 0.1 0.581 1 0.0
O1 O-1 0.158 0.09 0.658 1 0.0
Ba1 Ba+2 0 0.185 0.25 1 0.0
O3 O-1 0.31 0.21 0.075 1 0.0
